data_4310284
loop_
_publ_author_name
'Galina S. Matouzenko'
'Azzedine Bousseksou'
'Serguei A. Borshch'
'Monique Perrin'
'Samir Zein'
'Lionel Salmon'
'Gabor Molnar'
'Sylvain Lecocq'

_publ_contact_author_address
;
E.N.S.
;
_publ_contact_author_name 'Mme MATOUZENKO'
_publ_section_title
;
 Cooperative Spin Crossover and Order-Disorder Phenomena in a Mononuclear
 Compound [Fe(DAPP)(abpt)](ClO4)2 [DAPP =
 [Bis(3-aminopropyl)(2-pyridylmethyl)amine], abpt =
 4-Amino-3,5-bis(pyridin-2-yl)-1,2,4-triazole]
;
_journal_name_full 'Inorganic Chemistry'
_journal_page_first 227
_journal_page_last 236
_journal_paper_doi 10.1021/ic034450e
_journal_volume 43
_journal_year 2004
_chemical_compound_source 'Local laboratory'
_chemical_formula_moiety 'C24 H32 Cl2 Fe N10 O8 '
_chemical_formula_sum 'C24 H32 Cl2 Fe N10 O8'
_chemical_formula_weight 715.335
_chemical_name_systematic
;
 ?
;
_space_group_IT_number 14
_symmetry_cell_setting monoclinic
_symmetry_space_group_name_Hall '-P 2yn'
_symmetry_space_group_name_H-M 'P 1 21/n 1'
_atom_sites_solution_hydrogens geom
_atom_sites_solution_primary direct
_atom_sites_solution_secondary difmap
_audit_creation_method maXus
_cell_angle_alpha 90.00
_cell_angle_beta 101.070(4)
_cell_angle_gamma 90.00
_cell_formula_units_Z 4
_cell_length_a 9.5113(5)
_cell_length_b 27.216(2)
_cell_length_c 11.4755(6)
_cell_measurement_reflns_used 76269
_cell_measurement_temperature 123
_cell_measurement_theta_max 27.485
_cell_measurement_theta_min 1.018
_cell_volume 2915.3(3)
_computing_data_collection KappaCCD
_computing_data_reduction 'Denzo and Scalepak (Otwinowski & Minor, 1997)'
_computing_molecular_graphics PLATON
_computing_structure_refinement 'SHELXL-97 (Sheldrick, 1997)'
_computing_structure_solution 'SIR92 (Altomare et al., 1994)'
_diffrn_measured_fraction_theta_full 0.921
_diffrn_measured_fraction_theta_max 0.921
_diffrn_measurement_device_type 'NONIUS Kappa CCD'
_diffrn_measurement_method 'area detector'
_diffrn_radiation_source 'fine-focus sealed tube'
_diffrn_radiation_type ' MoK\a'
_diffrn_radiation_wavelength_id all
_diffrn_reflns_limit_h_max 12
_diffrn_reflns_limit_h_min -11
_diffrn_reflns_limit_k_max 35
_diffrn_reflns_limit_k_min -32
_diffrn_reflns_limit_l_max 13
_diffrn_reflns_limit_l_min -14
_diffrn_reflns_number 25221
_diffrn_reflns_theta_full 27.74
_diffrn_reflns_theta_max 27.74
_exptl_absorpt_coefficient_mu 0.768
_exptl_absorpt_correction_T_max 0.965
_exptl_absorpt_correction_T_min 0.673
_exptl_absorpt_correction_type integration
_exptl_absorpt_process_details
;
Gaussian integration (Coppens, 1970)
;
_exptl_crystal_colour Red
_exptl_crystal_density_diffrn 1.685
_exptl_crystal_density_method 'not measured'
_exptl_crystal_description Prism
_exptl_crystal_size_max 0.875
_exptl_crystal_size_mid 0.113
_exptl_crystal_size_min 0.048
_refine_diff_density_max 0.779
_refine_diff_density_min -0.699
_refine_diff_density_rms 0.104
_refine_ls_extinction_method none
_refine_ls_goodness_of_fit_ref 0.982
_refine_ls_hydrogen_treatment refxyz
_refine_ls_matrix_type full
_refine_ls_number_parameters 406
_refine_ls_number_reflns 6463
_refine_ls_number_restraints 0
_refine_ls_restrained_S_all 0.982
_refine_ls_R_factor_all 0.1401
_refine_ls_R_factor_gt 0.0714
_refine_ls_shift/su_max 0.001
_refine_ls_shift/su_mean 0.000
_refine_ls_structure_factor_coef Fsqd
_refine_ls_weighting_details 'calc w=1/[\s^2^(Fo^2^)+(0.0648P)^2^+0.0000P] where P=(Fo^2^+2Fc^2^)/3'
_refine_ls_weighting_scheme calc
_refine_ls_wR_factor_gt 0.1494
_refine_ls_wR_factor_ref 0.1705
_reflns_number_gt 3740
_reflns_number_total 6463
_reflns_threshold_expression >2sigma(I)
_cod_data_source_file ic034450esi20031024_010401.cif
_cod_data_source_block global
_cod_depositor_comments
;
The following automatic conversions were performed:
'_symmetry_cell_setting' value 'Monoclinic' changed to 'monoclinic'
according to '/home/saulius/struct/CIF-dictionaries/cif_core.dic'
dictionary named 'cif_core.dic' version 2.4.1 from 2010-06-29.

Automatic conversion script
Id: cif_fix_enum 1527 2010-12-29 10:47:43Z saulius 
;
_cod_original_sg_symbol_H-M 'P 21/n '
_cod_original_formula_sum 'C24 H32 Cl2 Fe N10 O8 '
_cod_database_code 4310284

loop_
_symmetry_equiv_pos_as_xyz
+X,+Y,+Z
-X,-Y,-Z
'-X+ 1/2,+Y+ 1/2,-Z+ 1/2'
'+X+ 1/2,-Y+ 1/2,+Z+ 1/2'

loop_
_atom_site_label
_atom_site_type_symbol
_atom_site_fract_x
_atom_site_fract_y
_atom_site_fract_z
_atom_site_U_iso_or_equiv
_atom_site_adp_type
_atom_site_occupancy
_atom_site_calc_flag
_atom_site_refinement_flags
_atom_site_disorder_assembly
_atom_site_disorder_group
Fe1 Fe 0.25976(6) 0.13284(2) 0.93948(5) 0.02619(19) Uani 1 d . . .
N1 N 0.4570(3) 0.12675(12) 1.0534(3) 0.0275(8) Uani 1 d . . .
N2 N 0.1646(3) 0.17021(12) 1.0576(3) 0.0316(8) Uani 1 d . . .
H2A H 0.1243 0.1976 1.0177 0.038 Uiso 1 calc R . .
H2B H 0.0894 0.1508 1.0695 0.038 Uiso 1 calc R . .
N3 N 0.1859(3) 0.06764(12) 0.9885(3) 0.0321(8) Uani 1 d . . .
H3A H 0.1484 0.0731 1.0555 0.038 Uiso 1 calc R . .
H3B H 0.1111 0.0582 0.9294 0.038 Uiso 1 calc R . .
N4 N 0.3400(3) 0.19593(11) 0.8971(3) 0.0282(8) Uani 1 d . . .
N5 N 0.0790(4) 0.14020(12) 0.8143(3) 0.0318(8) Uani 1 d . . .
N6 N 0.3259(3) 0.10219(11) 0.8027(3) 0.0263(8) Uani 1 d . . .
N60 N 0.2967(3) 0.09186(12) 0.6108(3) 0.0287(8) Uani 1 d . . .
N61 N 0.4508(3) 0.08323(12) 0.7792(3) 0.0284(8) Uani 1 d . . .
N63 N 0.5227(4) 0.06272(13) 0.4831(3) 0.0371(9) Uani 1 d . . .
N600 N 0.2281(4) 0.09187(14) 0.4909(3) 0.0368(9) Uani 1 d . . .
H60A H 0.1393 0.1024 0.4706 0.044 Uiso 1 calc R . .
H60B H 0.2740 0.0813 0.4360 0.044 Uiso 1 calc R . .
C20 C 0.4690(4) 0.14713(16) 1.1775(4) 0.0325(10) Uani 1 d . . .
H20A H 0.5719 0.1513 1.2123 0.039 Uiso 1 calc R . .
H20B H 0.4301 0.1224 1.2261 0.039 Uiso 1 calc R . .
C21 C 0.3936(4) 0.19566(15) 1.1880(4) 0.0337(10) Uani 1 d . . .
H21A H 0.4337 0.2111 1.2653 0.040 Uiso 1 calc R . .
H21B H 0.4104 0.2182 1.1242 0.040 Uiso 1 calc R . .
C22 C 0.2354(4) 0.18787(17) 1.1783(4) 0.0389(11) Uani 1 d . . .
H22A H 0.2195 0.1635 1.2385 0.047 Uiso 1 calc R . .
H22B H 0.1906 0.2192 1.1958 0.047 Uiso 1 calc R . .
C30 C 0.2856(4) 0.02544(15) 1.0133(4) 0.0331(10) Uani 1 d . . .
H30A H 0.3186 0.0160 0.9398 0.040 Uiso 1 calc R . .
H30B H 0.2349 -0.0030 1.0398 0.040 Uiso 1 calc R . .
C31 C 0.4150(4) 0.03865(15) 1.1096(4) 0.0306(10) Uani 1 d . . .
H31A H 0.3805 0.0523 1.1790 0.037 Uiso 1 calc R . .
H31B H 0.4694 0.0083 1.1357 0.037 Uiso 1 calc R . .
C32 C 0.5145(4) 0.07551(15) 1.0688(4) 0.0316(10) Uani 1 d . . .
H32A H 0.6057 0.0761 1.1274 0.038 Uiso 1 calc R . .
H32B H 0.5363 0.0642 0.9922 0.038 Uiso 1 calc R . .
C40 C 0.2688(4) 0.23441(15) 0.8411(4) 0.0305(10) Uani 1 d . . .
H40 H 0.1687 0.2313 0.8121 0.037 Uiso 1 calc R . .
C41 C 0.3341(4) 0.27811(16) 0.8236(4) 0.0334(10) Uani 1 d . . .
H41 H 0.2799 0.3046 0.7842 0.040 Uiso 1 calc R . .
C42 C 0.4793(5) 0.28281(16) 0.8642(4) 0.0356(11) Uani 1 d . . .
H42 H 0.5266 0.3128 0.8538 0.043 Uiso 1 calc R . .
C43 C 0.5556(4) 0.24349(15) 0.9203(4) 0.0339(10) Uani 1 d . . .
H43 H 0.6561 0.2458 0.9478 0.041 Uiso 1 calc R . .
C44 C 0.4836(4) 0.20084(14) 0.9356(3) 0.0275(9) Uani 1 d . . .
C45 C 0.5551(4) 0.15585(15) 0.9929(4) 0.0308(10) Uani 1 d . . .
H45A H 0.6410 0.1655 1.0517 0.037 Uiso 1 calc R . .
H45B H 0.5869 0.1352 0.9319 0.037 Uiso 1 calc R . .
C50 C -0.0496(4) 0.15806(15) 0.8259(4) 0.0346(10) Uani 1 d . . .
H50 H -0.0639 0.1659 0.9035 0.041 Uiso 1 calc R . .
C51 C -0.1618(4) 0.16567(16) 0.7319(4) 0.0376(11) Uani 1 d . . .
H51 H -0.2501 0.1787 0.7450 0.045 Uiso 1 calc R . .
C52 C -0.1440(5) 0.15411(17) 0.6197(4) 0.0396(11) Uani 1 d . . .
H52 H -0.2193 0.1597 0.5536 0.047 Uiso 1 calc R . .
C53 C -0.0149(4) 0.13422(15) 0.6029(4) 0.0346(10) Uani 1 d . . .
H53 H -0.0015 0.1254 0.5257 0.042 Uiso 1 calc R . .
C54 C 0.0942(4) 0.12746(15) 0.7008(4) 0.0299(10) Uani 1 d . . .
C60 C 0.2339(4) 0.10741(14) 0.7008(4) 0.0274(9) Uani 1 d . . .
C61 C 0.4333(5) 0.07797(14) 0.6631(4) 0.0308(10) Uani 1 d . . .
C62 C 0.5470(4) 0.06107(15) 0.6025(4) 0.0306(10) Uani 1 d . . .
C64 C 0.6304(5) 0.04859(17) 0.4322(4) 0.0422(11) Uani 1 d . . .
H64 H 0.6150 0.0496 0.3479 0.051 Uiso 1 calc R . .
C65 C 0.7616(5) 0.03277(16) 0.4910(4) 0.0373(11) Uani 1 d . . .
H65 H 0.8342 0.0235 0.4488 0.045 Uiso 1 calc R . .
C66 C 0.7853(5) 0.03067(16) 0.6129(4) 0.0382(11) Uani 1 d . . .
H66 H 0.8744 0.0194 0.6568 0.046 Uiso 1 calc R . .
C67 C 0.6773(4) 0.04518(15) 0.6705(4) 0.0324(10) Uani 1 d . . .
H67 H 0.6913 0.0444 0.7547 0.039 Uiso 1 calc R . .
Cl1 Cl 0.44829(10) 0.21510(4) 0.54333(9) 0.0323(3) Uani 1 d . . .
O11 O 0.3976(3) 0.26392(10) 0.5627(3) 0.0408(8) Uani 1 d . . .
O14 O 0.4825(3) 0.18890(11) 0.6542(3) 0.0393(8) Uani 1 d . . .
O13 O 0.5753(3) 0.21947(12) 0.4927(3) 0.0474(8) Uani 1 d . . .
O12 O 0.3375(3) 0.18932(10) 0.4632(3) 0.0395(8) Uani 1 d . . .
Cl2 Cl 0.94251(11) 0.07216(4) 0.20552(9) 0.0354(3) Uani 1 d . . .
O22 O 0.9021(3) 0.02189(11) 0.2183(3) 0.0481(9) Uani 1 d . . .
O21 O 1.0954(3) 0.07647(13) 0.2362(3) 0.0465(8) Uani 1 d . . .
O23 O 0.8956(3) 0.08756(12) 0.0833(3) 0.0476(8) Uani 1 d . . .
O24 O 0.8775(4) 0.10239(12) 0.2831(3) 0.0545(9) Uani 1 d . . .

loop_
_atom_site_aniso_label
_atom_site_aniso_U_11
_atom_site_aniso_U_22
_atom_site_aniso_U_33
_atom_site_aniso_U_23
_atom_site_aniso_U_13
_atom_site_aniso_U_12
Fe1 0.0290(3) 0.0278(3) 0.0207(3) -0.0007(2) 0.0020(2) 0.0005(3)
N1 0.0309(18) 0.0318(18) 0.0195(17) -0.0013(15) 0.0043(14) -0.0008(15)
N2 0.0332(19) 0.0326(18) 0.029(2) 0.0008(16) 0.0068(15) -0.0011(16)
N3 0.0316(18) 0.0341(19) 0.029(2) 0.0024(16) 0.0025(15) 0.0009(16)
N4 0.0360(19) 0.0298(19) 0.0179(17) -0.0022(15) 0.0029(15) 0.0008(16)
N5 0.0344(19) 0.0323(19) 0.0272(19) 0.0025(16) 0.0023(15) -0.0002(16)
N6 0.0307(18) 0.0256(18) 0.0215(18) -0.0028(14) 0.0024(15) 0.0026(15)
N60 0.036(2) 0.0267(17) 0.0215(18) -0.0001(15) 0.0013(15) -0.0009(15)
N61 0.0320(18) 0.0255(17) 0.028(2) 0.0007(15) 0.0054(15) 0.0014(15)
N63 0.045(2) 0.037(2) 0.030(2) 0.0002(17) 0.0075(17) 0.0065(17)
N600 0.037(2) 0.054(2) 0.0167(18) -0.0060(17) -0.0021(15) 0.0091(18)
C20 0.037(2) 0.038(2) 0.021(2) -0.0048(19) 0.0004(18) -0.001(2)
C21 0.041(2) 0.035(2) 0.024(2) -0.0013(19) 0.0034(19) 0.001(2)
C22 0.042(3) 0.047(3) 0.027(2) -0.003(2) 0.008(2) 0.001(2)
C30 0.038(2) 0.033(2) 0.029(2) -0.0006(19) 0.0073(19) -0.002(2)
C31 0.035(2) 0.027(2) 0.029(2) 0.0021(18) 0.0048(19) 0.0056(19)
C32 0.033(2) 0.035(2) 0.026(2) 0.0012(19) 0.0016(18) 0.0069(19)
C40 0.032(2) 0.034(2) 0.027(2) 0.0021(19) 0.0077(18) 0.0046(19)
C41 0.040(2) 0.035(2) 0.026(2) 0.0077(19) 0.0087(19) 0.004(2)
C42 0.053(3) 0.032(2) 0.026(2) -0.0018(19) 0.017(2) -0.005(2)
C43 0.035(2) 0.038(3) 0.028(2) -0.006(2) 0.0051(19) -0.004(2)
C44 0.036(2) 0.030(2) 0.017(2) -0.0064(17) 0.0080(17) -0.0016(19)
C45 0.024(2) 0.035(2) 0.033(2) 0.001(2) 0.0044(18) -0.0013(19)
C50 0.033(2) 0.035(2) 0.035(3) -0.004(2) 0.006(2) -0.001(2)
C51 0.027(2) 0.040(3) 0.043(3) 0.001(2) -0.002(2) 0.000(2)
C52 0.036(2) 0.039(2) 0.038(3) 0.000(2) -0.004(2) -0.002(2)
C53 0.039(2) 0.036(2) 0.028(2) 0.0046(19) 0.0009(19) -0.001(2)
C54 0.030(2) 0.027(2) 0.029(2) 0.0034(18) -0.0027(18) -0.0054(18)
C60 0.035(2) 0.022(2) 0.022(2) 0.0013(17) -0.0010(18) -0.0032(18)
C61 0.045(3) 0.023(2) 0.023(2) 0.0021(17) 0.0046(19) 0.0008(19)
C62 0.037(2) 0.031(2) 0.023(2) -0.0032(18) 0.0049(19) -0.0031(19)
C64 0.054(3) 0.047(3) 0.027(2) -0.006(2) 0.013(2) -0.001(2)
C65 0.045(3) 0.037(2) 0.035(3) 0.000(2) 0.018(2) 0.003(2)
C66 0.047(3) 0.033(2) 0.034(3) 0.003(2) 0.007(2) 0.003(2)
C67 0.044(2) 0.032(2) 0.022(2) -0.0014(18) 0.0074(19) -0.005(2)
Cl1 0.0323(5) 0.0379(6) 0.0257(5) 0.0043(4) 0.0031(4) -0.0014(5)
O11 0.0438(17) 0.0336(17) 0.0430(19) -0.0010(15) 0.0036(15) -0.0026(14)
O14 0.0464(17) 0.0429(17) 0.0262(16) 0.0078(14) 0.0011(14) 0.0012(14)
O13 0.0387(17) 0.057(2) 0.049(2) 0.0114(17) 0.0143(15) 0.0022(16)
O12 0.0404(17) 0.0393(17) 0.0357(18) -0.0064(14) -0.0007(14) -0.0016(14)
Cl2 0.0374(6) 0.0387(6) 0.0307(6) -0.0010(5) 0.0078(5) -0.0029(5)
O22 0.055(2) 0.0362(17) 0.048(2) 0.0031(16) -0.0012(16) -0.0108(16)
O21 0.0391(17) 0.068(2) 0.0307(18) 0.0005(16) 0.0025(14) -0.0140(16)
O23 0.0470(18) 0.059(2) 0.0340(19) 0.0097(16) 0.0019(15) 0.0048(16)
O24 0.069(2) 0.050(2) 0.051(2) -0.0050(18) 0.0288(19) 0.0038(18)

loop_
_atom_type_symbol
_atom_type_description
_atom_type_scat_dispersion_real
_atom_type_scat_dispersion_imag
_atom_type_scat_source
C C 0.0033 0.0016 'International Tables Vol C Tables 4.2.6.8 and 6.1.1.4'
H H 0.0000 0.0000 'International Tables Vol C Tables 4.2.6.8 and 6.1.1.4'
Fe Fe 0.3463 0.8444 'International Tables Vol C Tables 4.2.6.8 and 6.1.1.4'
Cl Cl 0.1484 0.1585 'International Tables Vol C Tables 4.2.6.8 and 6.1.1.4'
O O 0.0106 0.0060 'International Tables Vol C Tables 4.2.6.8 and 6.1.1.4'
N N 0.0061 0.0033 'International Tables Vol C Tables 4.2.6.8 and 6.1.1.4'

loop_
_diffrn_radiation_wavelength
0.71073

loop_
_exptl_crystal_face_index_h
_exptl_crystal_face_index_k
_exptl_crystal_face_index_l
_exptl_crystal_face_perp_dist
0 -12 1 0.038
0 12 -1 0.075
-20 1 6 0.275
20 -1 -6 0.600
-1 7 -6 0.013
1 -7 6 0.035

loop_
_geom_angle_atom_site_label_1
_geom_angle_atom_site_label_2
_geom_angle_atom_site_label_3
_geom_angle
_geom_angle_site_symmetry_1
_geom_angle_site_symmetry_3
_geom_angle_publ_flag
N4 Fe1 N6 88.54(13) . . ?
N4 Fe1 N3 177.38(13) . . ?
N6 Fe1 N3 91.77(14) . . ?
N4 Fe1 N5 93.13(13) . . ?
N6 Fe1 N5 80.54(14) . . ?
N3 Fe1 N5 89.49(13) . . ?
N4 Fe1 N2 88.39(14) . . ?
N6 Fe1 N2 169.73(13) . . ?
N3 Fe1 N2 91.75(14) . . ?
N5 Fe1 N2 89.85(14) . . ?
N4 Fe1 N1 83.09(13) . . ?
N6 Fe1 N1 94.55(13) . . ?
N3 Fe1 N1 94.29(13) . . ?
N5 Fe1 N1 173.91(14) . . ?
N2 Fe1 N1 94.80(13) . . ?
C45 N1 C32 107.6(3) . . ?
C45 N1 C20 107.6(3) . . ?
C32 N1 C20 105.7(3) . . ?
C45 N1 Fe1 103.5(2) . . ?
C32 N1 Fe1 114.5(2) . . ?
C20 N1 Fe1 117.4(2) . . ?
C22 N2 Fe1 126.6(3) . . ?
C22 N2 H2A 105.7 . . ?
Fe1 N2 H2A 105.7 . . ?
C22 N2 H2B 105.7 . . ?
Fe1 N2 H2B 105.7 . . ?
H2A N2 H2B 106.1 . . ?
C30 N3 Fe1 119.3(3) . . ?
C30 N3 H3A 107.5 . . ?
Fe1 N3 H3A 107.5 . . ?
C30 N3 H3B 107.5 . . ?
Fe1 N3 H3B 107.5 . . ?
H3A N3 H3B 107.0 . . ?
C40 N4 C44 117.5(3) . . ?
C40 N4 Fe1 127.8(3) . . ?
C44 N4 Fe1 114.6(2) . . ?
C50 N5 C54 116.5(3) . . ?
C50 N5 Fe1 128.9(3) . . ?
C54 N5 Fe1 114.5(3) . . ?
C60 N6 N61 108.5(3) . . ?
C60 N6 Fe1 113.4(3) . . ?
N61 N6 Fe1 137.2(2) . . ?
C60 N60 C61 105.7(3) . . ?
C60 N60 N600 123.8(3) . . ?
C61 N60 N600 130.5(4) . . ?
C61 N61 N6 107.1(3) . . ?
C64 N63 C62 116.2(4) . . ?
N60 N600 H60A 120.0 . . ?
N60 N600 H60B 120.0 . . ?
H60A N600 H60B 120.0 . . ?
N1 C20 C21 116.2(3) . . ?
N1 C20 H20A 108.2 . . ?
C21 C20 H20A 108.2 . . ?
N1 C20 H20B 108.2 . . ?
C21 C20 H20B 108.2 . . ?
H20A C20 H20B 107.4 . . ?
C22 C21 C20 110.7(4) . . ?
C22 C21 H21A 109.5 . . ?
C20 C21 H21A 109.5 . . ?
C22 C21 H21B 109.5 . . ?
C20 C21 H21B 109.5 . . ?
H21A C21 H21B 108.1 . . ?
N2 C22 C21 112.3(4) . . ?
N2 C22 H22A 109.1 . . ?
C21 C22 H22A 109.1 . . ?
N2 C22 H22B 109.1 . . ?
C21 C22 H22B 109.1 . . ?
H22A C22 H22B 107.9 . . ?
N3 C30 C31 110.7(3) . . ?
N3 C30 H30A 109.5 . . ?
C31 C30 H30A 109.5 . . ?
N3 C30 H30B 109.5 . . ?
C31 C30 H30B 109.5 . . ?
H30A C30 H30B 108.1 . . ?
C32 C31 C30 113.4(3) . . ?
C32 C31 H31A 108.9 . . ?
C30 C31 H31A 108.9 . . ?
C32 C31 H31B 108.9 . . ?
C30 C31 H31B 108.9 . . ?
H31A C31 H31B 107.7 . . ?
N1 C32 C31 114.7(3) . . ?
N1 C32 H32A 108.6 . . ?
C31 C32 H32A 108.6 . . ?
N1 C32 H32B 108.6 . . ?
C31 C32 H32B 108.6 . . ?
H32A C32 H32B 107.6 . . ?
N4 C40 C41 123.0(4) . . ?
N4 C40 H40 118.5 . . ?
C41 C40 H40 118.5 . . ?
C40 C41 C42 118.9(4) . . ?
C40 C41 H41 120.5 . . ?
C42 C41 H41 120.5 . . ?
C41 C42 C43 119.3(4) . . ?
C41 C42 H42 120.4 . . ?
C43 C42 H42 120.4 . . ?
C44 C43 C42 118.9(4) . . ?
C44 C43 H43 120.5 . . ?
C42 C43 H43 120.5 . . ?
N4 C44 C43 122.4(4) . . ?
N4 C44 C45 114.1(3) . . ?
C43 C44 C45 123.6(3) . . ?
C44 C45 N1 111.6(3) . . ?
C44 C45 H45A 109.3 . . ?
N1 C45 H45A 109.3 . . ?
C44 C45 H45B 109.3 . . ?
N1 C45 H45B 109.3 . . ?
H45A C45 H45B 108.0 . . ?
N5 C50 C51 123.9(4) . . ?
N5 C50 H50 118.1 . . ?
C51 C50 H50 118.1 . . ?
C52 C51 C50 119.0(4) . . ?
C52 C51 H51 120.5 . . ?
C50 C51 H51 120.5 . . ?
C51 C52 C53 119.5(4) . . ?
C51 C52 H52 120.2 . . ?
C53 C52 H52 120.2 . . ?
C54 C53 C52 118.9(4) . . ?
C54 C53 H53 120.5 . . ?
C52 C53 H53 120.5 . . ?
N5 C54 C53 122.1(4) . . ?
N5 C54 C60 111.1(3) . . ?
C53 C54 C60 126.8(4) . . ?
N6 C60 N60 109.0(3) . . ?
N6 C60 C54 119.6(4) . . ?
N60 C60 C54 131.4(4) . . ?
N61 C61 N60 109.6(4) . . ?
N61 C61 C62 123.5(4) . . ?
N60 C61 C62 126.9(4) . . ?
N63 C62 C67 122.5(4) . . ?
N63 C62 C61 118.3(4) . . ?
C67 C62 C61 119.2(4) . . ?
N63 C64 C65 125.5(4) . . ?
N63 C64 H64 117.3 . . ?
C65 C64 H64 117.3 . . ?
C64 C65 C66 118.1(4) . . ?
C64 C65 H65 121.0 . . ?
C66 C65 H65 121.0 . . ?
C65 C66 C67 118.9(4) . . ?
C65 C66 H66 120.5 . . ?
C67 C66 H66 120.5 . . ?
C66 C67 C62 118.8(4) . . ?
C66 C67 H67 120.6 . . ?
C62 C67 H67 120.6 . . ?
O14 Cl1 O12 109.63(18) . . ?
O14 Cl1 O13 109.39(18) . . ?
O12 Cl1 O13 110.5(2) . . ?
O14 Cl1 O11 110.18(19) . . ?
O12 Cl1 O11 108.72(17) . . ?
O13 Cl1 O11 108.43(19) . . ?
O21 Cl2 O24 109.7(2) . . ?
O21 Cl2 O22 109.4(2) . . ?
O24 Cl2 O22 109.1(2) . . ?
O21 Cl2 O23 108.85(19) . . ?
O24 Cl2 O23 110.2(2) . . ?
O22 Cl2 O23 109.6(2) . . ?

loop_
_geom_bond_atom_site_label_1
_geom_bond_atom_site_label_2
_geom_bond_distance
_geom_bond_site_symmetry_2
_geom_bond_publ_flag
Fe1 N4 1.977(3) . ?
Fe1 N6 1.983(3) . ?
Fe1 N3 2.027(3) . ?
Fe1 N5 2.028(3) . ?
Fe1 N2 2.040(4) . ?
Fe1 N1 2.077(3) . ?
N1 C45 1.494(5) . ?
N1 C32 1.496(5) . ?
N1 C20 1.512(5) . ?
N2 C22 1.499(5) . ?
N2 H2A 0.9200 . ?
N2 H2B 0.9200 . ?
N3 C30 1.482(5) . ?
N3 H3A 0.9200 . ?
N3 H3B 0.9200 . ?
N4 C40 1.342(5) . ?
N4 C44 1.359(5) . ?
N5 C50 1.346(5) . ?
N5 C54 1.381(6) . ?
N6 C60 1.327(5) . ?
N6 N61 1.368(4) . ?
N60 C60 1.356(5) . ?
N60 C61 1.376(5) . ?
N60 N600 1.406(4) . ?
N61 C61 1.319(5) . ?
N63 C64 1.329(6) . ?
N63 C62 1.347(6) . ?
N600 H60A 0.8800 . ?
N600 H60B 0.8800 . ?
C20 C21 1.518(6) . ?
C20 H20A 0.9900 . ?
C20 H20B 0.9900 . ?
C21 C22 1.502(6) . ?
C21 H21A 0.9900 . ?
C21 H21B 0.9900 . ?
C22 H22A 0.9900 . ?
C22 H22B 0.9900 . ?
C30 C31 1.531(5) . ?
C30 H30A 0.9900 . ?
C30 H30B 0.9900 . ?
C31 C32 1.514(6) . ?
C31 H31A 0.9900 . ?
C31 H31B 0.9900 . ?
C32 H32A 0.9900 . ?
C32 H32B 0.9900 . ?
C40 C41 1.374(6) . ?
C40 H40 0.9500 . ?
C41 C42 1.376(6) . ?
C41 H41 0.9500 . ?
C42 C43 1.380(6) . ?
C42 H42 0.9500 . ?
C43 C44 1.376(6) . ?
C43 H43 0.9500 . ?
C44 C45 1.491(6) . ?
C45 H45A 0.9900 . ?
C45 H45B 0.9900 . ?
C50 C51 1.380(6) . ?
C50 H50 0.9500 . ?
C51 C52 1.368(7) . ?
C51 H51 0.9500 . ?
C52 C53 1.388(6) . ?
C52 H52 0.9500 . ?
C53 C54 1.388(5) . ?
C53 H53 0.9500 . ?
C54 C60 1.436(6) . ?
C61 C62 1.467(6) . ?
C62 C67 1.400(6) . ?
C64 C65 1.369(6) . ?
C64 H64 0.9500 . ?
C65 C66 1.375(6) . ?
C65 H65 0.9500 . ?
C66 C67 1.381(6) . ?
C66 H66 0.9500 . ?
C67 H67 0.9500 . ?
Cl1 O14 1.440(3) . ?
Cl1 O12 1.441(3) . ?
Cl1 O13 1.442(3) . ?
Cl1 O11 1.445(3) . ?
Cl2 O21 1.434(3) . ?
Cl2 O24 1.436(4) . ?
Cl2 O22 1.436(3) . ?
Cl2 O23 1.450(3) . ?
